data_4109470
loop_
_publ_author_name
'William L. Scott'
'Jacek G. Martynow'
'John C. Huffman'
'Martin J. O'Donnell'

_publ_section_title
;
 Solid-Phase Synthesis of Multiple Classes of Peptidomimetics from
 Versatile Resin-Bound Aldehyde Intermediates
;
_journal_name_full 'Journal of the American Chemical Society'
_journal_page_first 7077
_journal_page_last 7088
_journal_paper_doi 10.1021/ja069188y
_journal_volume 129
_journal_year 2007
_chemical_formula_moiety 'C31 H30 N2 O6, C2.84'
_chemical_formula_sum 'C31 H30 N2 O6'
_chemical_formula_weight 526.57
_chemical_name_systematic
; 
 ? 
;
_space_group_IT_number 14
_symmetry_cell_setting monoclinic
_symmetry_space_group_name_Hall '-P 2yn'
_symmetry_space_group_name_H-M 'P 1 21/n 1'
_atom_sites_solution_hydrogens geom
_atom_sites_solution_primary direct
_atom_sites_solution_secondary difmap
_audit_creation_method SHELXL-97
_cell_angle_alpha 90.00
_cell_angle_beta 93.300(2)
_cell_angle_gamma 90.00
_cell_formula_units_Z 4
_cell_length_a 12.9652(9)
_cell_length_b 8.1963(6)
_cell_length_c 26.6271(18)
_cell_measurement_reflns_used 1958
_cell_measurement_temperature 130(2)
_cell_measurement_theta_max 21.32
_cell_measurement_theta_min 2.60
_cell_volume 2824.9(3)
_computing_cell_refinement 'SAINT (Bruker, 1999)'
_computing_data_collection 'SMART (Bruker, 1999)'
_computing_data_reduction 'SAINT (Bruker, 1999), XTEL (local package)'
_computing_molecular_graphics 'Reciprocal Net (http://recipnet.org)'
_computing_structure_refinement 'SHELXL-97 (Sheldrick, 1997)'
_computing_structure_solution 'SHELXS-97 (Sheldrick, 1990)'
_diffrn_ambient_temperature 130(2)
_diffrn_detector 'CCD area detector'
_diffrn_detector_area_resol_mean 44.52
_diffrn_detector_type 'Bruker SMART 6000'
_diffrn_measured_fraction_theta_full 0.999
_diffrn_measured_fraction_theta_max 0.999
_diffrn_measurement_details '   0.30 degree frames measured for 5.16 seconds each'
_diffrn_measurement_device 'three-circle goniometer with fixed chi'
_diffrn_measurement_device_type 'Bruker Platform goniometer'
_diffrn_measurement_method '\w scans'
_diffrn_radiation_monochromator graphite
_diffrn_radiation_source 'fine-focus sealed tube'
_diffrn_radiation_type MoK\a
_diffrn_radiation_wavelength 0.71073
_diffrn_reflns_av_R_equivalents 0.1020
_diffrn_reflns_av_sigmaI/netI 0.1075
_diffrn_reflns_limit_h_max 16
_diffrn_reflns_limit_h_min -16
_diffrn_reflns_limit_k_max 10
_diffrn_reflns_limit_k_min -10
_diffrn_reflns_limit_l_max 34
_diffrn_reflns_limit_l_min -34
_diffrn_reflns_number 41349
_diffrn_reflns_theta_full 27.53
_diffrn_reflns_theta_max 27.53
_diffrn_reflns_theta_min 2.60
_diffrn_standards_decay_% 0.0
_exptl_absorpt_coefficient_mu 0.086
_exptl_absorpt_correction_type none
_exptl_crystal_colour colorless
_exptl_crystal_density_diffrn 1.238
_exptl_crystal_description triangular
_exptl_crystal_F_000 1112
_exptl_crystal_size_max 0.30
_exptl_crystal_size_mid 0.30
_exptl_crystal_size_min 0.20
_refine_diff_density_max 0.256
_refine_diff_density_min -0.200
_refine_diff_density_rms 0.041
_refine_ls_extinction_method none
_refine_ls_goodness_of_fit_ref 0.803
_refine_ls_hydrogen_treatment mixed
_refine_ls_matrix_type full
_refine_ls_number_parameters 487
_refine_ls_number_reflns 6489
_refine_ls_number_restraints 0
_refine_ls_restrained_S_all 0.803
_refine_ls_R_factor_all 0.1360
_refine_ls_R_factor_gt 0.0505
_refine_ls_shift/su_max 0.003
_refine_ls_shift/su_mean 0.000
_refine_ls_structure_factor_coef Fsqd
_refine_ls_weighting_details 'calc w=1/[\s^2^(Fo^2^)+(0.0377P)^2^+0.3000P] where P=(Fo^2^+2Fc^2^)/3'
_refine_ls_weighting_scheme calc
_refine_ls_wR_factor_gt 0.0978
_refine_ls_wR_factor_ref 0.1172
_reflns_number_gt 2457
_reflns_number_total 6489
_reflns_threshold_expression >2sigma(I)
_cod_data_source_file ja069188ysi20061221_040214.cif
_cod_data_source_block 06904
_cod_original_sg_symbol_Hall '-P 2yn   '
_cod_original_sg_symbol_H-M 'P 1 21/n 1 '
_cod_database_code 4109470

loop_
_symmetry_equiv_pos_as_xyz
'x, y, z'
'-x+1/2, y+1/2, -z+1/2'
'-x, -y, -z'
'x-1/2, -y-1/2, z-1/2'

loop_
_atom_site_label
_atom_site_type_symbol
_atom_site_fract_x
_atom_site_fract_y
_atom_site_fract_z
_atom_site_U_iso_or_equiv
_atom_site_adp_type
_atom_site_occupancy
_atom_site_symmetry_multiplicity
_atom_site_calc_flag
_atom_site_refinement_flags
C1 C 0.68205(17) 0.4311(3) 0.18073(8) 0.0338(5) Uani 1 1 d .
C2 C 0.72285(19) 0.6030(3) 0.17281(9) 0.0439(6) Uani 1 1 d .
N3 N 0.69076(17) 0.6539(2) 0.12718(7) 0.0497(6) Uani 1 1 d .
C4 C 0.7239(4) 0.8005(4) 0.10223(12) 0.0823(13) Uani 1 1 d .
C5 C 0.7815(4) 0.7487(4) 0.05676(12) 0.0757(12) Uani 1 1 d .
C6 C 0.7272(2) 0.6126(3) 0.02707(9) 0.0534(7) Uani 1 1 d .
C7 C 0.7576(3) 0.5762(3) -0.02113(10) 0.0595(8) Uani 1 1 d .
C8 C 0.7143(2) 0.4484(3) -0.04807(8) 0.0512(7) Uani 1 1 d .
C9 C 0.6382(2) 0.3553(3) -0.02777(9) 0.0501(7) Uani 1 1 d .
C10 C 0.6059(2) 0.3912(3) 0.01917(9) 0.0477(7) Uani 1 1 d .
C11 C 0.6513(2) 0.5172(3) 0.04731(8) 0.0445(6) Uani 1 1 d .
C12 C 0.6167(2) 0.5492(3) 0.09993(8) 0.0442(6) Uani 1 1 d .
C13 C 0.6084(2) 0.4007(3) 0.13426(9) 0.0386(6) Uani 1 1 d .
C14 C 0.7754(2) 0.3130(4) 0.18419(11) 0.0565(8) Uani 1 1 d .
C15 C 0.8392(2) 0.3185(3) 0.13828(9) 0.0481(7) Uani 1 1 d .
C16 C 0.8170(2) 0.2179(3) 0.09748(10) 0.0533(7) Uani 1 1 d .
C17 C 0.8725(2) 0.2261(3) 0.05478(10) 0.0509(7) Uani 1 1 d .
C18 C 0.9528(2) 0.3332(4) 0.05216(10) 0.0548(7) Uani 1 1 d .
C19 C 0.9777(2) 0.4313(5) 0.09275(12) 0.0827(11) Uani 1 1 d .
C20 C 0.9211(2) 0.4247(5) 0.13519(11) 0.0775(11) Uani 1 1 d .
N21 N 0.62990(15) 0.4230(2) 0.22790(7) 0.0366(5) Uani 1 1 d .
C22 C 0.55434(18) 0.5296(3) 0.23704(8) 0.0371(6) Uani 1 1 d .
O23 O 0.52981(13) 0.63681(19) 0.20587(6) 0.0500(5) Uani 1 1 d .
C24 C 0.50106(17) 0.5135(3) 0.28489(8) 0.0359(6) Uani 1 1 d .
C25 C 0.5201(3) 0.3930(4) 0.31922(11) 0.0803(11) Uani 1 1 d .
C26 C 0.4689(3) 0.3897(5) 0.36359(12) 0.0830(12) Uani 1 1 d .
C27 C 0.3980(2) 0.4997(3) 0.37491(10) 0.0488(7) Uani 1 1 d .
C28 C 0.3769(3) 0.6167(4) 0.33984(15) 0.0918(13) Uani 1 1 d .
C29 C 0.4290(3) 0.6260(4) 0.29577(13) 0.0781(11) Uani 1 1 d .
C30 C 0.3454(3) 0.4957(5) 0.42394(15) 0.0733(11) Uani 1 1 d .
O31 O 0.78007(14) 0.6765(2) 0.20351(6) 0.0663(6) Uani 1 1 d .
O32 O 0.75109(15) 0.4044(2) -0.09485(6) 0.0648(6) Uani 1 1 d .
C33 C 0.7143(2) 0.4899(3) -0.13598(9) 0.0504(7) Uani 1 1 d .
O34 O 0.65716(14) 0.6021(2) -0.13281(6) 0.0570(5) Uani 1 1 d .
C35 C 0.7575(4) 0.4241(6) -0.18243(12) 0.0775(11) Uani 1 1 d .
O36 O 0.59476(13) 0.2288(3) -0.05794(6) 0.0660(6) Uani 1 1 d .
C37 C 0.6026(2) 0.0713(4) -0.03985(13) 0.0658(9) Uani 1 1 d .
O38 O 0.63875(16) 0.0390(2) 0.00080(8) 0.0707(6) Uani 1 1 d .
C39 C 0.5582(2) -0.0433(4) -0.07968(12) 0.1048(14) Uani 1 1 d .
H67 H 0.5902 -0.1511 -0.0751 0.157 Uiso 1 1 calc R
H68 H 0.5721 -0.0009 -0.1130 0.157 Uiso 1 1 calc R
H69 H 0.4834 -0.0526 -0.0768 0.157 Uiso 1 1 calc R
H40 H 0.771(2) 0.861(3) 0.1285(10) 0.086(10) Uiso 1 1 d .
H41 H 0.667(2) 0.870(3) 0.0920(10) 0.078(11) Uiso 1 1 d .
H42 H 0.859(2) 0.708(4) 0.0641(11) 0.094(12) Uiso 1 1 d .
H43 H 0.787(2) 0.839(3) 0.0359(9) 0.074(9) Uiso 1 1 d .
H44 H 0.8135(18) 0.631(3) -0.0369(8) 0.054(8) Uiso 1 1 d .
H45 H 0.5495(19) 0.322(3) 0.0322(8) 0.061(8) Uiso 1 1 d .
H46 H 0.5470(17) 0.603(3) 0.0957(8) 0.047(7) Uiso 1 1 d .
H47 H 0.5354(18) 0.397(3) 0.1448(8) 0.056(7) Uiso 1 1 d .
H48 H 0.6280(15) 0.300(2) 0.1168(7) 0.036(6) Uiso 1 1 d .
H49 H 0.820(2) 0.347(3) 0.2148(10) 0.071(9) Uiso 1 1 d .
H50 H 0.743(2) 0.205(3) 0.1880(9) 0.075(10) Uiso 1 1 d .
H51 H 0.754(2) 0.138(3) 0.0976(9) 0.076(9) Uiso 1 1 d .
H52 H 0.8561(17) 0.156(3) 0.0254(8) 0.054(7) Uiso 1 1 d .
H53 H 0.9954(17) 0.341(3) 0.0211(8) 0.055(7) Uiso 1 1 d .
H54 H 1.032(2) 0.507(3) 0.0922(10) 0.075(9) Uiso 1 1 d .
H55 H 0.938(2) 0.493(3) 0.1637(10) 0.078(9) Uiso 1 1 d .
H56 H 0.6555(18) 0.345(3) 0.2513(9) 0.060(8) Uiso 1 1 d .
H57 H 0.577(3) 0.327(4) 0.3149(13) 0.145(15) Uiso 1 1 d .
H58 H 0.486(3) 0.311(5) 0.3866(13) 0.149(16) Uiso 1 1 d .
H59 H 0.324(2) 0.688(4) 0.3474(11) 0.111(12) Uiso 1 1 d .
H60 H 0.412(2) 0.703(3) 0.2712(9) 0.069(9) Uiso 1 1 d .
H61 H 0.321(2) 0.390(3) 0.4294(10) 0.078(10) Uiso 1 1 d .
H62 H 0.395(3) 0.534(4) 0.4533(12) 0.117(13) Uiso 1 1 d .
H63 H 0.284(3) 0.575(4) 0.4228(11) 0.102(12) Uiso 1 1 d .
H64 H 0.742(3) 0.308(5) -0.1878(13) 0.147(18) Uiso 1 1 d .
H65 H 0.829(3) 0.423(4) -0.1809(13) 0.127(17) Uiso 1 1 d .
H66 H 0.731(2) 0.491(4) -0.2117(13) 0.111(12) Uiso 1 1 d .
C1S C 0.3957(9) 1.1278(13) 0.2145(4) 0.123(6) Uiso 0.413(12) 1 d P
C2S C 0.4137(3) 0.9170(5) 0.19723(16) 0.075(2) Uiso 0.713(8) 1 d P
C3S C 0.4786(4) 1.0470(6) 0.21452(17) 0.089(3) Uiso 0.759(12) 1 d P
C4S C 0.5479(11) 0.9631(13) 0.1837(5) 0.063(5) Uiso 0.317(19) 1 d P
C5S C 0.5930(8) 0.9932(9) 0.2033(4) 0.100(3) Uiso 0.64(2) 1 d P

loop_
_atom_site_aniso_label
_atom_site_aniso_U_11
_atom_site_aniso_U_22
_atom_site_aniso_U_33
_atom_site_aniso_U_23
_atom_site_aniso_U_13
_atom_site_aniso_U_12
C1 0.0367(14) 0.0368(13) 0.0284(12) 0.0023(10) 0.0051(10) 0.0010(11)
C2 0.0571(17) 0.0464(16) 0.0289(14) -0.0063(12) 0.0086(12) -0.0075(13)
N3 0.0903(17) 0.0289(11) 0.0301(11) 0.0007(9) 0.0049(11) -0.0061(11)
C4 0.172(4) 0.0325(17) 0.0446(19) -0.0004(15) 0.028(2) -0.014(2)
C5 0.148(4) 0.0346(17) 0.0478(19) 0.0005(14) 0.033(2) -0.017(2)
C6 0.097(2) 0.0331(15) 0.0305(14) 0.0056(11) 0.0019(14) 0.0150(15)
C7 0.100(3) 0.0421(17) 0.0369(16) 0.0097(13) 0.0099(16) 0.0124(17)
C8 0.079(2) 0.0511(17) 0.0228(13) 0.0013(12) -0.0009(13) 0.0275(16)
C9 0.0504(17) 0.0650(18) 0.0329(15) -0.0109(13) -0.0150(13) 0.0171(15)
C10 0.0463(17) 0.0618(19) 0.0339(14) -0.0079(13) -0.0071(12) 0.0140(15)
C11 0.0619(17) 0.0410(15) 0.0295(13) 0.0020(11) -0.0066(12) 0.0180(14)
C12 0.0556(17) 0.0430(15) 0.0325(14) -0.0028(11) -0.0098(12) 0.0163(14)
C13 0.0427(16) 0.0387(15) 0.0344(14) -0.0091(11) 0.0024(12) 0.0007(13)
C14 0.0519(19) 0.076(2) 0.0432(17) 0.0174(16) 0.0158(15) 0.0234(17)
C15 0.0454(17) 0.0676(19) 0.0321(14) 0.0164(13) 0.0106(12) 0.0214(15)
C16 0.066(2) 0.0350(15) 0.0618(19) 0.0094(13) 0.0287(16) 0.0099(15)
C17 0.065(2) 0.0425(17) 0.0464(17) 0.0016(13) 0.0137(15) 0.0117(15)
C18 0.0593(19) 0.069(2) 0.0380(16) 0.0047(14) 0.0158(14) 0.0042(16)
C19 0.052(2) 0.136(3) 0.062(2) -0.029(2) 0.0244(17) -0.030(2)
C20 0.0423(18) 0.151(3) 0.0401(18) -0.026(2) 0.0063(14) -0.013(2)
N21 0.0385(12) 0.0408(12) 0.0310(11) 0.0053(9) 0.0062(9) 0.0054(10)
C22 0.0361(14) 0.0386(14) 0.0360(14) -0.0068(11) -0.0026(11) 0.0016(12)
O23 0.0644(12) 0.0488(10) 0.0365(10) 0.0026(8) 0.0001(8) 0.0196(9)
C24 0.0323(13) 0.0396(14) 0.0361(14) -0.0111(11) 0.0027(11) 0.0008(12)
C25 0.084(2) 0.108(3) 0.0518(19) 0.0305(18) 0.0304(17) 0.059(2)
C26 0.078(2) 0.124(3) 0.050(2) 0.023(2) 0.0307(17) 0.053(2)
C27 0.0483(17) 0.0438(16) 0.0562(17) -0.0157(13) 0.0186(14) -0.0121(14)
C28 0.097(3) 0.061(2) 0.126(3) 0.011(2) 0.079(2) 0.029(2)
C29 0.089(2) 0.056(2) 0.094(3) 0.0220(19) 0.047(2) 0.0278(19)
C30 0.086(3) 0.055(2) 0.085(3) -0.0209(19) 0.056(2) -0.021(2)
O31 0.0729(13) 0.0928(15) 0.0343(10) -0.0243(10) 0.0118(9) -0.0413(12)
O32 0.1011(16) 0.0624(13) 0.0313(10) 0.0047(9) 0.0063(10) 0.0293(11)
C33 0.0582(18) 0.0559(18) 0.0359(15) 0.0029(13) -0.0061(14) -0.0076(15)
O34 0.0573(12) 0.0690(13) 0.0438(11) 0.0144(9) -0.0044(9) 0.0051(10)
C35 0.103(3) 0.097(3) 0.0335(18) -0.0047(18) 0.0080(19) 0.006(3)
O36 0.0486(12) 0.1039(17) 0.0436(11) -0.0321(11) -0.0125(9) 0.0113(12)
C37 0.0414(18) 0.084(3) 0.074(2) -0.038(2) 0.0275(17) -0.0173(17)
O38 0.0829(16) 0.0685(14) 0.0626(13) -0.0226(11) 0.0213(12) -0.0187(11)
C39 0.074(2) 0.146(3) 0.097(3) -0.085(2) 0.0309(19) -0.048(2)

loop_
_atom_type_symbol
_atom_type_description
_atom_type_scat_dispersion_real
_atom_type_scat_dispersion_imag
_atom_type_scat_source
C C 0.0033 0.0016 'International Tables Vol C Tables 4.2.6.8 and 6.1.1.4'
H H 0.0000 0.0000 'International Tables Vol C Tables 4.2.6.8 and 6.1.1.4'
N N 0.0061 0.0033 'International Tables Vol C Tables 4.2.6.8 and 6.1.1.4'
O O 0.0106 0.0060 'International Tables Vol C Tables 4.2.6.8 and 6.1.1.4'

loop_
_geom_angle_atom_site_label_1
_geom_angle_atom_site_label_2
_geom_angle_atom_site_label_3
_geom_angle
N21 C1 C2 110.02(18)
N21 C1 C13 112.79(18)
C2 C1 C13 104.05(18)
N21 C1 C14 108.60(18)
C2 C1 C14 108.0(2)
C13 C1 C14 113.2(2)
O31 C2 N3 126.8(2)
O31 C2 C1 124.2(2)
N3 C2 C1 108.9(2)
C2 N3 C4 126.4(3)
C2 N3 C12 115.78(19)
C4 N3 C12 117.8(2)
N3 C4 C5 107.8(2)
N3 C4 H40 105.6(15)
C5 C4 H40 111.9(16)
N3 C4 H41 112.5(18)
C5 C4 H41 110.1(17)
H40 C4 H41 109(2)
C6 C5 C4 112.8(3)
C6 C5 H42 105.7(16)
C4 C5 H42 116.3(16)
C6 C5 H43 109.0(16)
C4 C5 H43 108.4(16)
H42 C5 H43 104(2)
C11 C6 C7 118.7(3)
C11 C6 C5 122.0(2)
C7 C6 C5 119.3(3)
C8 C7 C6 121.0(3)
C8 C7 H44 114.9(14)
C6 C7 H44 123.9(14)
C7 C8 C9 119.8(2)
C7 C8 O32 120.6(3)
C9 C8 O32 119.4(2)
C10 C9 C8 120.0(3)
C10 C9 O36 123.0(3)
C8 C9 O36 117.0(2)
C9 C10 C11 120.6(3)
C9 C10 H45 117.3(13)
C11 C10 H45 122.1(13)
C10 C11 C6 119.8(2)
C10 C11 C12 119.2(2)
C6 C11 C12 120.9(2)
N3 C12 C11 110.0(2)
N3 C12 C13 103.82(18)
C11 C12 C13 116.6(2)
N3 C12 H46 111.1(12)
C11 C12 H46 106.5(12)
C13 C12 H46 108.9(12)
C12 C13 C1 106.86(19)
C12 C13 H47 106.9(13)
C1 C13 H47 109.3(13)
C12 C13 H48 110.9(11)
C1 C13 H48 110.4(12)
H47 C13 H48 112.3(17)
C15 C14 C1 113.2(2)
C15 C14 H49 108.9(14)
C1 C14 H49 106.6(15)
C15 C14 H50 111.5(15)
C1 C14 H50 103.2(16)
H49 C14 H50 113(2)
C16 C15 C20 117.2(2)
C16 C15 C14 121.2(3)
C20 C15 C14 121.7(3)
C15 C16 C17 121.5(3)
C15 C16 H51 120.1(14)
C17 C16 H51 118.3(14)
C18 C17 C16 120.5(3)
C18 C17 H52 117.8(13)
C16 C17 H52 121.7(13)
C17 C18 C19 118.8(3)
C17 C18 H53 121.8(13)
C19 C18 H53 119.4(13)
C18 C19 C20 120.6(3)
C18 C19 H54 121.1(16)
C20 C19 H54 118.2(16)
C15 C20 C19 121.3(3)
C15 C20 H55 117.4(16)
C19 C20 H55 121.2(16)
C22 N21 C1 120.23(19)
C22 N21 H56 123.6(14)
C1 N21 H56 116.0(14)
O23 C22 N21 120.1(2)
O23 C22 C24 121.5(2)
N21 C22 C24 118.4(2)
C29 C24 C25 116.8(3)
C29 C24 C22 118.8(2)
C25 C24 C22 124.4(2)
C24 C25 C26 120.6(3)
C24 C25 H57 117(2)
C26 C25 H57 121(2)
C27 C26 C25 123.2(3)
C27 C26 H58 118(2)
C25 C26 H58 119(2)
C26 C27 C28 115.9(3)
C26 C27 C30 122.2(3)
C28 C27 C30 121.9(3)
C27 C28 C29 122.1(3)
C27 C28 H59 114.6(19)
C29 C28 H59 123(2)
C24 C29 C28 121.2(3)
C24 C29 H60 117.0(16)
C28 C29 H60 121.5(16)
C27 C30 H61 109.2(16)
C27 C30 H62 110.6(18)
H61 C30 H62 112(3)
C27 C30 H63 110.5(18)
H61 C30 H63 109(2)
H62 C30 H63 106(2)
C33 O32 C8 117.33(19)
O34 C33 O32 122.2(2)
O34 C33 C35 127.3(3)
O32 C33 C35 110.5(3)
C33 C35 H64 113(2)
C33 C35 H65 113(2)
H64 C35 H65 101(3)
C33 C35 H66 108.7(18)
H64 C35 H66 111(3)
H65 C35 H66 110(3)
C37 O36 C9 118.1(2)
O38 C37 O36 123.1(3)
O38 C37 C39 128.2(4)
O36 C37 C39 108.7(3)
C37 C39 H67 109.5
C37 C39 H68 109.5
H67 C39 H68 109.5
C37 C39 H69 109.5
H67 C39 H69 109.5
H68 C39 H69 109.5
C3S C1S C2S 51.4(5)
C3S C2S C1S 44.1(4)
C3S C2S C4S 50.0(5)
C1S C2S C4S 89.5(5)
C1S C3S C2S 84.5(6)
C1S C3S C4S 144.7(9)
C2S C3S C4S 80.4(7)
C1S C3S C5S 161.4(7)
C2S C3S C5S 105.8(5)
C4S C3S C5S 30.1(5)
C5S C4S C3S 86.4(11)
C5S C4S C2S 126.9(12)
C3S C4S C2S 49.6(4)
C4S C5S C3S 63.5(9)

loop_
_geom_bond_atom_site_label_1
_geom_bond_atom_site_label_2
_geom_bond_distance
C1 N21 1.462(3)
C1 C2 1.524(3)
C1 C13 1.539(3)
C1 C14 1.548(3)
C2 O31 1.230(3)
C2 N3 1.329(3)
N3 C4 1.450(3)
N3 C12 1.451(3)
C4 C5 1.519(4)
C4 H40 1.03(3)
C4 H41 0.96(3)
C5 C6 1.516(4)
C5 H42 1.07(3)
C5 H43 0.93(3)
C6 C11 1.390(3)
C6 C7 1.396(3)
C7 C8 1.372(4)
C7 H44 0.97(2)
C8 C9 1.382(3)
C8 O32 1.406(3)
C9 C10 1.373(3)
C9 O36 1.409(3)
C10 C11 1.387(3)
C10 H45 1.00(2)
C11 C12 1.518(3)
C12 C13 1.530(3)
C12 H46 1.01(2)
C13 H47 1.00(2)
C13 H48 0.99(2)
C14 C15 1.516(3)
C14 H49 1.01(3)
C14 H50 0.99(3)
C15 C16 1.381(4)
C15 C20 1.379(4)
C16 C17 1.382(3)
C16 H51 1.04(3)
C17 C18 1.367(4)
C17 H52 0.99(2)
C18 C19 1.370(4)
C18 H53 1.02(2)
C19 C20 1.383(4)
C19 H54 0.94(3)
C20 H55 0.96(3)
N21 C22 1.345(3)
N21 H56 0.94(2)
C22 O23 1.238(2)
C22 C24 1.490(3)
C24 C29 1.356(3)
C24 C25 1.359(3)
C25 C26 1.389(4)
C25 H57 0.93(4)
C26 C27 1.334(4)
C26 H58 0.91(4)
C27 C28 1.356(4)
C27 C30 1.508(4)
C28 C29 1.389(4)
C28 H59 0.93(3)
C29 H60 0.93(2)
C30 H61 0.94(3)
C30 H62 1.04(3)
C30 H63 1.02(3)
O32 C33 1.363(3)
C33 O34 1.187(3)
C33 C35 1.488(4)
C35 H64 0.98(4)
C35 H65 0.93(4)
C35 H66 1.00(3)
O36 C37 1.379(4)
C37 O38 1.184(4)
C37 C39 1.506(4)
C39 H67 0.9800
C39 H68 0.9800
C39 H69 0.9800
C1S C3S 1.262(11)
C1S C2S 1.806(12)
C2S C3S 1.419(6)
C2S C4S 1.836(14)
C3S C4S 1.427(10)
C3S C5S 1.592(9)
C4S C5S 0.800(11)

loop_
_geom_torsion_atom_site_label_1
_geom_torsion_atom_site_label_2
_geom_torsion_atom_site_label_3
_geom_torsion_atom_site_label_4
_geom_torsion
N21 C1 C2 O31 54.6(3)
C13 C1 C2 O31 175.7(2)
C14 C1 C2 O31 -63.8(3)
N21 C1 C2 N3 -128.5(2)
C13 C1 C2 N3 -7.4(2)
C14 C1 C2 N3 113.1(2)
O31 C2 N3 C4 6.0(4)
C1 C2 N3 C4 -170.8(3)
O31 C2 N3 C12 -175.2(2)
C1 C2 N3 C12 8.0(3)
C2 N3 C4 C5 114.5(3)
C12 N3 C4 C5 -64.3(4)
N3 C4 C5 C6 44.2(5)
C4 C5 C6 C11 -17.1(5)
C4 C5 C6 C7 166.1(3)
C11 C6 C7 C8 -0.5(4)
C5 C6 C7 C8 176.4(3)
C6 C7 C8 C9 1.1(4)
C6 C7 C8 O32 -174.8(2)
C7 C8 C9 C10 0.2(4)
O32 C8 C9 C10 176.2(2)
C7 C8 C9 O36 178.2(2)
O32 C8 C9 O36 -5.8(3)
C8 C9 C10 C11 -2.1(4)
O36 C9 C10 C11 180.0(2)
C9 C10 C11 C6 2.8(4)
C9 C10 C11 C12 -177.5(2)
C7 C6 C11 C10 -1.4(4)
C5 C6 C11 C10 -178.3(3)
C7 C6 C11 C12 178.9(2)
C5 C6 C11 C12 2.0(4)
C2 N3 C12 C11 -130.3(2)
C4 N3 C12 C11 48.6(3)
C2 N3 C12 C13 -4.8(3)
C4 N3 C12 C13 174.1(3)
C10 C11 C12 N3 165.0(2)
C6 C11 C12 N3 -15.3(3)
C10 C11 C12 C13 47.2(3)
C6 C11 C12 C13 -133.1(2)
N3 C12 C13 C1 -0.4(3)
C11 C12 C13 C1 120.7(2)
N21 C1 C13 C12 123.7(2)
C2 C1 C13 C12 4.5(2)
C14 C1 C13 C12 -112.6(2)
N21 C1 C14 C15 -176.7(2)
C2 C1 C14 C15 -57.4(3)
C13 C1 C14 C15 57.3(3)
C1 C14 C15 C16 -89.6(3)
C1 C14 C15 C20 89.8(3)
C20 C15 C16 C17 -1.7(4)
C14 C15 C16 C17 177.7(2)
C15 C16 C17 C18 1.2(4)
C16 C17 C18 C19 0.4(4)
C17 C18 C19 C20 -1.4(5)
C16 C15 C20 C19 0.7(5)
C14 C15 C20 C19 -178.7(3)
C18 C19 C20 C15 0.8(5)
C2 C1 N21 C22 53.3(3)
C13 C1 N21 C22 -62.4(3)
C14 C1 N21 C22 171.3(2)
C1 N21 C22 O23 -1.2(3)
C1 N21 C22 C24 178.10(19)
O23 C22 C24 C29 -4.5(4)
N21 C22 C24 C29 176.2(3)
O23 C22 C24 C25 176.0(3)
N21 C22 C24 C25 -3.3(4)
C29 C24 C25 C26 -1.3(5)
C22 C24 C25 C26 178.2(3)
C24 C25 C26 C27 1.2(6)
C25 C26 C27 C28 0.9(5)
C25 C26 C27 C30 -178.4(4)
C26 C27 C28 C29 -2.7(5)
C30 C27 C28 C29 176.6(3)
C25 C24 C29 C28 -0.5(5)
C22 C24 C29 C28 179.9(3)
C27 C28 C29 C24 2.7(6)
C7 C8 O32 C33 -83.0(3)
C9 C8 O32 C33 101.0(3)
C8 O32 C33 O34 3.4(4)
C8 O32 C33 C35 -177.8(3)
C10 C9 O36 C37 -61.5(3)
C8 C9 O36 C37 120.5(3)
C9 O36 C37 O38 4.4(4)
C9 O36 C37 C39 -175.9(2)
C3S C1S C2S C4S -24.0(6)
C2S C1S C3S C4S 64.7(12)
C2S C1S C3S C5S 125(2)
C4S C2S C3S C1S 148.0(8)
C1S C2S C3S C4S -148.0(8)
C1S C2S C3S C5S -164.2(7)
C4S C2S C3S C5S -16.2(5)
C1S C3S C4S C5S 146.5(13)
C2S C3S C4S C5S -147.6(10)
C1S C3S C4S C2S -65.9(12)
C5S C3S C4S C2S 147.6(10)
C3S C2S C4S C5S 42.0(13)
C1S C2S C4S C5S 63.6(14)
C1S C2S C4S C3S 21.6(5)
C2S C4S C5S C3S -30.7(8)
C1S C3S C5S C4S -89(2)
C2S C3S C5S C4S 33.3(10)
